data_4300896
loop_
_publ_author_name
'Jennifer N. Smith'
'Justin T. Hoffman'
'Zahida Shirin'
'Carl J. Carrano'

_publ_section_title
;

H-Bonding Interactions and Control of Thiolate Nucleophilicity and

Specificity in Model Complexes of Zinc Metalloproteins

;
_journal_name_full 'Inorganic Chemistry'
_journal_page_first 2012
_journal_page_last 2017
_journal_paper_doi 10.1021/ic048630f
_journal_volume 44
_journal_year 2005
_chemical_formula_sum 'C30 H34 F3 N5 O2 S Zn'
_chemical_formula_weight 651.05
_chemical_name_systematic
; 

 ? 

;
_space_group_IT_number 2
_symmetry_cell_setting triclinic
_symmetry_space_group_name_Hall '-P 1'
_symmetry_space_group_name_H-M 'P -1'
_atom_sites_solution_hydrogens geom
_atom_sites_solution_primary direct
_atom_sites_solution_secondary difmap
_audit_creation_method SHELXL
_cell_angle_alpha 90.70(3)
_cell_angle_beta 93.38(3)
_cell_angle_gamma 114.84(2)
_cell_formula_units_Z 4
_cell_length_a 13.793(3)
_cell_length_b 15.131(5)
_cell_length_c 17.356(9)
_cell_measurement_reflns_used 54
_cell_measurement_temperature 293(2)
_cell_measurement_theta_max 12.49
_cell_measurement_theta_min 2.36
_cell_volume 3279(2)
_computing_cell_refinement 'Siemens XSCANS'
_computing_data_collection 'Siemens XSCANS'
_computing_data_reduction 'Siemens SHELXTL'
_computing_molecular_graphics 'Siemens SHELXTL'
_computing_publication_material 'Siemens SHELXTL'
_computing_structure_refinement 'SHELXL-93 (Sheldrick, 1993)'
_computing_structure_solution 'SHELXS-86 (Sheldrick, 1990)'
_diffrn_ambient_temperature 293(2)
_diffrn_measurement_device 'Siemens P4'
_diffrn_measurement_method '2\q/\w scans'
_diffrn_radiation_monochromator graphite
_diffrn_radiation_source 'fine-focus sealed tube'
_diffrn_radiation_type MoK\a
_diffrn_radiation_wavelength 0.71073
_diffrn_reflns_av_R_equivalents 0.0868
_diffrn_reflns_av_sigmaI/netI 0.1128
_diffrn_reflns_limit_h_max 0
_diffrn_reflns_limit_h_min -16
_diffrn_reflns_limit_k_max 16
_diffrn_reflns_limit_k_min -14
_diffrn_reflns_limit_l_max 18
_diffrn_reflns_limit_l_min -18
_diffrn_reflns_number 9785
_diffrn_reflns_theta_max 25.04
_diffrn_reflns_theta_min 1.86
_diffrn_standards_decay_% 0
_diffrn_standards_interval_count 97
_diffrn_standards_interval_time n/a
_diffrn_standards_number 3
_exptl_absorpt_coefficient_mu 0.863
_exptl_absorpt_correction_T_max n/a
_exptl_absorpt_correction_T_min n/a
_exptl_absorpt_correction_type none
_exptl_crystal_colour clear
_exptl_crystal_density_diffrn 1.319
_exptl_crystal_density_meas ?
_exptl_crystal_density_method n/a
_exptl_crystal_description irregular
_exptl_crystal_F_000 1352
_exptl_crystal_size_max 0.8
_exptl_crystal_size_mid 0.6
_exptl_crystal_size_min 0.2
_refine_diff_density_max 0.586
_refine_diff_density_min -0.454
_refine_diff_density_rms 0.075
_refine_ls_extinction_coef n/a
_refine_ls_extinction_method none
_refine_ls_goodness_of_fit_all 1.028
_refine_ls_goodness_of_fit_obs 1.103
_refine_ls_hydrogen_treatment riding
_refine_ls_matrix_type full
_refine_ls_number_parameters 757
_refine_ls_number_reflns 9041
_refine_ls_number_restraints 0
_refine_ls_restrained_S_all 1.085
_refine_ls_restrained_S_obs 1.103
_refine_ls_R_factor_all 0.1599
_refine_ls_R_factor_obs 0.0692
_refine_ls_shift/esd_max -0.001
_refine_ls_shift/esd_mean 0.000
_refine_ls_structure_factor_coef Fsqd
_refine_ls_weighting_details 'w=1/[\s^2^(Fo^2^)+(0.0791P)^2^+5.4175P] where P=(Fo^2^+2Fc^2^)/3'
_refine_ls_weighting_scheme calc
_refine_ls_wR_factor_all 0.2163
_refine_ls_wR_factor_obs 0.1518
_reflns_number_observed 4616
_reflns_number_total 9051
_reflns_observed_criterion >2sigma(I)
_cod_data_source_file ic048630fsi20040929_055333.cif
_cod_data_source_block zs43
_cod_depositor_comments
;
The following automatic conversions were performed:
'_symmetry_cell_setting' value 'Triclinic' changed to 'triclinic'
according to '/home/saulius/struct/CIF-dictionaries/cif_core.dic'
dictionary named 'cif_core.dic' version 2.4.1 from 2010-06-29.

Automatic conversion script
Id: cif_fix_enum 1527 2010-12-29 10:47:43Z saulius 

The following automatic conversions were performed:

'_exptl_crystal_density_meas' value 'n/a' was changed to '?' - the
value is perceived as not measured.

Automatic conversion script
Id: cif_fix_values 3008 2015-01-20 13:52:24Z robertas 

The following automatic conversions were performed:

'_refine_ls_weighting_scheme' value 'calc
w=1/[\s^2^(Fo^2^)+(0.0791P)^2^+5.4175P] where P=(Fo^2^+2Fc^2^)/3' was
changed to 'calc'. New tag '_refine_ls_weighting_details' was
created. The value of the new tag was set to
'w=1/[\s^2^(Fo^2^)+(0.0791P)^2^+5.4175P] where P=(Fo^2^+2Fc^2^)/3'.

Automatic conversion script
Id: cif_fix_values 3143 2015-03-26 13:38:13Z robertas 
;
_cod_original_cell_volume 3278.8(20)
_cod_database_code 4300896

loop_
_symmetry_equiv_pos_as_xyz
'x, y, z'
'-x, -y, -z'

loop_
_atom_site_aniso_label
_atom_site_aniso_U_11
_atom_site_aniso_U_22
_atom_site_aniso_U_33
_atom_site_aniso_U_23
_atom_site_aniso_U_13
_atom_site_aniso_U_12
Zn1 0.0486(6) 0.0547(7) 0.0674(7) 0.0037(5) 0.0056(5) 0.0277(6)
S1 0.105(2) 0.108(2) 0.079(2) -0.015(2) -0.016(2) 0.076(2)
N1 0.036(4) 0.059(5) 0.074(5) 0.009(4) 0.000(4) 0.019(4)
N2 0.039(4) 0.062(5) 0.075(5) 0.009(4) -0.005(4) 0.015(4)
N3 0.046(4) 0.060(5) 0.069(5) 0.004(4) 0.004(4) 0.031(4)
N4 0.059(5) 0.051(5) 0.071(5) 0.002(4) 0.005(4) 0.034(4)
N5 0.114(8) 0.104(8) 0.081(7) -0.011(6) 0.013(6) 0.065(7)
O1 0.066(4) 0.058(4) 0.078(5) 0.012(4) 0.004(4) 0.026(3)
O2 0.170(10) 0.203(11) 0.166(9) -0.009(8) 0.048(7) 0.124(9)
F1 0.263(15) 0.143(9) 0.209(12) 0.009(8) -0.002(10) 0.018(9)
F2 0.368(17) 0.220(11) 0.111(7) 0.024(7) 0.038(9) 0.152(11)
F3 0.224(12) 0.210(11) 0.256(12) 0.109(9) 0.109(10) 0.145(11)
C1 0.096(9) 0.083(8) 0.122(10) 0.002(8) -0.031(8) 0.020(7)
C2 0.055(7) 0.061(7) 0.099(9) 0.010(6) -0.027(7) 0.014(6)
C3 0.054(7) 0.100(9) 0.110(10) 0.041(8) 0.008(7) 0.022(7)
C4 0.055(6) 0.084(8) 0.097(8) 0.034(7) 0.006(6) 0.043(6)
C5 0.077(7) 0.132(10) 0.104(9) 0.030(8) 0.041(6) 0.070(7)
C6 0.146(11) 0.095(9) 0.094(8) -0.017(7) 0.022(8) 0.072(8)
C7 0.066(6) 0.049(6) 0.089(7) 0.010(5) 0.016(6) 0.029(5)
C8 0.080(7) 0.066(7) 0.105(8) 0.002(6) 0.009(6) 0.056(6)
C9 0.056(6) 0.059(6) 0.089(7) 0.019(6) 0.008(6) 0.033(5)
C10 0.066(7) 0.101(8) 0.105(9) 0.005(7) -0.014(6) 0.047(6)
C11 0.066(6) 0.056(6) 0.059(6) 0.006(5) -0.003(5) 0.028(5)
C12 0.053(6) 0.076(7) 0.055(6) 0.000(5) 0.002(5) 0.038(6)
C13 0.095(8) 0.103(9) 0.064(7) 0.003(7) 0.004(6) 0.066(7)
C14 0.147(12) 0.147(13) 0.068(8) 0.032(9) 0.028(8) 0.104(11)
C15 0.313(23) 0.220(17) 0.055(8) 0.018(9) 0.018(10) 0.183(17)
C16 0.132(11) 0.130(12) 0.091(10) 0.057(9) 0.054(8) 0.097(10)
C17 0.058(6) 0.076(8) 0.089(8) 0.020(6) 0.030(6) 0.038(6)
C18 0.061(6) 0.079(8) 0.119(9) 0.042(7) 0.044(6) 0.041(6)
C19 0.147(12) 0.113(10) 0.194(14) 0.104(10) 0.103(11) 0.079(10)
C20 0.069(7) 0.067(7) 0.153(10) 0.027(7) 0.046(7) 0.034(6)
C21 0.060(7) 0.068(7) 0.197(13) 0.041(8) 0.033(8) 0.022(6)
C22 0.050(6) 0.076(8) 0.066(7) 0.021(6) 0.020(5) 0.034(6)
C23 0.091(8) 0.076(8) 0.073(7) -0.024(6) -0.021(6) 0.049(7)
C24 0.117(10) 0.086(9) 0.087(8) -0.017(7) -0.015(7) 0.051(8)
C25 0.122(11) 0.073(8) 0.117(10) -0.006(7) -0.016(8) 0.056(8)
C26 0.120(11) 0.112(11) 0.129(12) -0.054(10) -0.047(9) 0.086(10)
C27 0.116(10) 0.093(9) 0.105(9) -0.041(8) -0.031(8) 0.072(9)
C28 0.101(9) 0.082(8) 0.069(7) -0.029(6) -0.025(6) 0.056(7)
C29 0.122(11) 0.127(12) 0.105(11) -0.002(9) 0.021(9) 0.071(10)
C30 0.188(20) 0.142(17) 0.116(14) 0.006(13) 0.052(14) 0.084(16)
Zn2 0.0552(7) 0.0586(7) 0.0617(7) 0.0037(5) 0.0123(5) 0.0290(6)
S2 0.099(2) 0.099(2) 0.073(2) 0.020(2) 0.030(2) 0.060(2)
O3 0.079(5) 0.055(4) 0.066(4) -0.003(3) 0.016(4) 0.024(3)
O4 0.134(7) 0.148(8) 0.113(7) 0.045(6) 0.000(5) 0.083(7)
N6 0.059(5) 0.050(5) 0.064(5) 0.004(4) 0.009(4) 0.024(4)
N7 0.051(4) 0.058(5) 0.065(5) -0.003(4) 0.001(4) 0.031(4)
N8 0.039(4) 0.059(5) 0.063(5) 0.001(4) 0.012(4) 0.012(4)
N9 0.043(4) 0.062(5) 0.065(5) 0.009(4) 0.009(4) 0.028(4)
N10 0.091(7) 0.079(6) 0.093(7) 0.036(6) 0.027(6) 0.048(5)
F4 0.172(9) 0.210(10) 0.138(7) -0.023(7) -0.031(7) 0.096(8)
F5 0.118(7) 0.160(8) 0.250(11) -0.043(7) 0.033(7) 0.060(6)
F6 0.392(17) 0.114(7) 0.119(7) 0.021(5) 0.012(8) 0.124(9)
C31 0.066(7) 0.132(10) 0.111(9) 0.014(8) 0.003(6) 0.059(7)
C32 0.054(6) 0.079(7) 0.070(7) 0.006(6) 0.004(5) 0.036(6)
C33 0.043(6) 0.087(8) 0.083(7) -0.007(6) 0.008(6) 0.022(6)
C34 0.055(6) 0.078(7) 0.055(6) -0.005(5) 0.006(5) 0.011(6)
C35 0.076(8) 0.171(13) 0.082(8) 0.019(8) 0.025(7) 0.011(8)
C36 0.053(6) 0.133(10) 0.093(8) -0.012(7) 0.013(6) 0.052(7)
C37 0.058(6) 0.067(7) 0.074(7) -0.024(6) -0.012(5) 0.034(6)
C38 0.098(8) 0.083(8) 0.080(7) -0.017(6) -0.013(6) 0.068(7)
C39 0.098(8) 0.061(7) 0.074(7) 0.000(6) -0.006(6) 0.045(7)
C40 0.168(13) 0.091(9) 0.104(9) 0.019(7) 0.005(8) 0.086(9)
C41 0.052(5) 0.058(6) 0.053(5) 0.007(5) 0.006(5) 0.019(5)
C42 0.041(5) 0.056(6) 0.053(6) -0.002(5) 0.001(4) 0.025(5)
C43 0.054(6) 0.071(7) 0.064(6) 0.005(5) 0.008(5) 0.039(5)
C44 0.089(8) 0.098(9) 0.055(7) -0.023(7) -0.016(6) 0.070(7)
C45 0.172(13) 0.126(10) 0.060(7) -0.020(7) -0.005(7) 0.090(10)
C46 0.090(8) 0.098(9) 0.085(8) -0.040(7) -0.034(6) 0.072(8)
C47 0.060(6) 0.059(6) 0.071(7) -0.011(5) -0.014(5) 0.038(5)
C48 0.068(7) 0.067(7) 0.095(8) -0.017(6) -0.027(6) 0.037(6)
C49 0.128(10) 0.065(7) 0.147(11) -0.049(7) -0.076(9) 0.045(7)
C50 0.061(7) 0.052(7) 0.213(14) 0.006(8) -0.005(8) 0.009(6)
C51 0.083(7) 0.075(7) 0.094(8) -0.013(6) -0.015(6) 0.045(6)
C52 0.043(5) 0.071(7) 0.069(7) -0.007(6) -0.002(5) 0.032(5)
C53 0.143(10) 0.076(7) 0.073(7) 0.032(6) 0.052(7) 0.067(8)
C54 0.249(18) 0.124(11) 0.074(8) 0.041(8) 0.055(9) 0.125(12)
C55 0.393(29) 0.190(16) 0.099(11) 0.048(11) 0.066(14) 0.235(19)
C56 0.398(30) 0.245(20) 0.117(13) 0.057(13) 0.072(16) 0.287(23)
C57 0.201(15) 0.160(13) 0.122(11) 0.088(10) 0.072(10) 0.144(13)
C58 0.126(10) 0.094(9) 0.089(9) 0.042(7) 0.041(8) 0.077(8)
C59 0.069(7) 0.110(10) 0.076(9) 0.028(8) 0.014(6) 0.034(7)
C60 0.095(10) 0.126(13) 0.079(9) 0.003(9) -0.007(8) 0.044(10)

loop_
_atom_site_label
_atom_site_type_symbol
_atom_site_fract_x
_atom_site_fract_y
_atom_site_fract_z
_atom_site_U_iso_or_equiv
_atom_site_thermal_displace_type
_atom_site_occupancy
_atom_site_calc_flag
_atom_site_refinement_flags
_atom_site_disorder_group
Zn1 Zn 0.70218(8) 0.92621(7) 0.40082(6) 0.0548(3) Uani 1 d . .
S1 S 0.6451(2) 0.8556(2) 0.2829(2) 0.0881(9) Uani 1 d . .
N1 N 0.8543(5) 1.0184(5) 0.4346(4) 0.057(2) Uani 1 d . .
N2 N 0.8671(5) 1.0765(5) 0.4975(5) 0.061(2) Uani 1 d . .
N3 N 0.6522(5) 1.0287(5) 0.4293(4) 0.055(2) Uani 1 d . .
N4 N 0.6908(5) 1.0743(5) 0.5000(4) 0.057(2) Uani 1 d . .
N5 N 0.7934(8) 0.8498(7) 0.1716(6) 0.093(3) Uani 1 d . .
H5A H 0.7660(8) 0.8899(7) 0.1815(6) 0.112 Uiso 1 calc R .
O1 O 0.6739(5) 0.8501(4) 0.4909(4) 0.067(2) Uani 1 d . .
O2 O 0.8982(9) 0.8245(8) 0.0840(6) 0.163(4) Uani 1 d . .
F1 F 0.9411(11) 1.0378(9) 0.0957(7) 0.229(6) Uani 1 d . .
F2 F 0.8629(11) 0.9556(8) -0.0027(6) 0.222(5) Uani 1 d . .
F3 F 0.7812(10) 0.9845(8) 0.0818(7) 0.207(5) Uani 1 d . .
C1 C 1.0080(9) 1.2125(8) 0.5754(7) 0.108(4) Uani 1 d . .
H1A H 0.9488(9) 1.2055(8) 0.6051(7) 0.163 Uiso 1 calc R .
H1B H 1.0383(9) 1.2766(8) 0.5554(7) 0.163 Uiso 1 calc R .
H1C H 1.0615(9) 1.2031(8) 0.6078(7) 0.163 Uiso 1 calc R .
C2 C 0.9711(8) 1.1405(7) 0.5119(7) 0.077(3) Uani 1 d . .
C3 C 1.0254(9) 1.1222(9) 0.4553(7) 0.092(4) Uani 1 d . .
H3A H 1.0986(9) 1.1550(9) 0.4499(7) 0.110 Uiso 1 calc R .
C4 C 0.9537(8) 1.0472(8) 0.4076(6) 0.074(3) Uani 1 d . .
C5 C 0.9690(8) 1.0005(8) 0.3354(6) 0.094(4) Uani 1 d . .
H5B H 0.9018(8) 0.9494(8) 0.3164(6) 0.142 Uiso 1 calc R .
H5C H 1.0200(8) 0.9738(8) 0.3466(6) 0.142 Uiso 1 calc R .
H5D H 0.9949(8) 1.0485(8) 0.2970(6) 0.142 Uiso 1 calc R .
C6 C 0.6692(10) 1.1929(8) 0.5929(6) 0.104(4) Uani 1 d . .
H6A H 0.7234(10) 1.1825(8) 0.6237(6) 0.156 Uiso 1 calc R .
H6B H 0.6056(10) 1.1730(8) 0.6206(6) 0.156 Uiso 1 calc R .
H6C H 0.6946(10) 1.2607(8) 0.5823(6) 0.156 Uiso 1 calc R .
C7 C 0.6443(8) 1.1342(6) 0.5186(6) 0.066(3) Uani 1 d . .
C8 C 0.5736(8) 1.1261(7) 0.4575(6) 0.075(3) Uani 1 d . .
H8A H 0.5289(8) 1.1580(7) 0.4533(6) 0.090 Uiso 1 calc R .
C9 C 0.5806(7) 1.0615(7) 0.4026(6) 0.065(3) Uani 1 d . .
C10 C 0.5259(8) 1.0325(8) 0.3252(6) 0.088(3) Uani 1 d . .
H10A H 0.5476(8) 0.9869(8) 0.3010(6) 0.131 Uiso 1 calc R .
H10B H 0.5447(8) 1.0891(8) 0.2946(6) 0.131 Uiso 1 calc R .
H10C H 0.4499(8) 1.0027(8) 0.3293(6) 0.131 Uiso 1 calc R .
C11 C 0.7765(7) 1.0604(6) 0.5450(5) 0.060(2) Uani 1 d . .
H11A H 0.8047(7) 1.1153(6) 0.5829(5) 0.072 Uiso 1 calc R .
C12 C 0.7417(7) 0.9718(7) 0.5933(5) 0.058(2) Uani 1 d . .
C13 C 0.7588(8) 0.9920(8) 0.6743(6) 0.079(3) Uani 1 d . .
H13A H 0.7911(8) 1.0567(8) 0.6924(6) 0.094 Uiso 1 calc R .
C14 C 0.7301(11) 0.9215(12) 0.7260(7) 0.105(4) Uani 1 d . .
C15 C 0.7482(14) 0.9449(11) 0.8133(6) 0.171(7) Uani 1 d . .
H15A H 0.7225(14) 0.8853(11) 0.8403(6) 0.257 Uiso 1 calc R .
H15B H 0.7101(14) 0.9825(11) 0.8273(6) 0.257 Uiso 1 calc R .
H15C H 0.8233(14) 0.9816(11) 0.8267(6) 0.257 Uiso 1 calc R .
C16 C 0.6841(10) 0.8254(11) 0.6961(7) 0.101(4) Uani 1 d . .
H16A H 0.6646(10) 0.7764(11) 0.7316(7) 0.121 Uiso 1 calc R .
C17 C 0.6648(7) 0.7965(7) 0.6191(7) 0.070(3) Uani 1 d . .
C18 C 0.6178(8) 0.6906(8) 0.5922(6) 0.080(3) Uani 1 d . .
C19 C 0.5932(10) 0.6215(8) 0.6601(8) 0.138(6) Uani 1 d . .
H19A H 0.5638(10) 0.5552(8) 0.6404(8) 0.207 Uiso 1 calc R .
H19B H 0.5426(10) 0.6310(8) 0.6909(8) 0.207 Uiso 1 calc R .
H19C H 0.6581(10) 0.6353(8) 0.6914(8) 0.207 Uiso 1 calc R .
C20 C 0.6960(8) 0.6687(7) 0.5460(6) 0.093(4) Uani 1 d . .
H20A H 0.6644(8) 0.6010(7) 0.5296(6) 0.139 Uiso 1 calc R .
H20B H 0.7607(8) 0.6829(7) 0.5777(6) 0.139 Uiso 1 calc R .
H20C H 0.7124(8) 0.7081(7) 0.5015(6) 0.139 Uiso 1 calc R .
C21 C 0.5136(8) 0.6636(7) 0.5440(7) 0.109(4) Uani 1 d . .
H21A H 0.4852(8) 0.5961(7) 0.5274(7) 0.163 Uiso 1 calc R .
H21B H 0.5264(8) 0.7032(7) 0.4996(7) 0.163 Uiso 1 calc R .
H21C H 0.4633(8) 0.6743(7) 0.5743(7) 0.163 Uiso 1 calc R .
C22 C 0.6930(7) 0.8739(7) 0.5648(6) 0.061(2) Uani 1 d . .
C23 C 0.7032(9) 0.7711(8) 0.2809(6) 0.077(3) Uani 1 d . .
C24 C 0.6790(10) 0.6972(8) 0.3316(7) 0.095(4) Uani 1 d . .
H24A H 0.6319(10) 0.6924(8) 0.3692(7) 0.114 Uiso 1 calc R .
C25 C 0.7220(11) 0.6292(8) 0.3290(7) 0.100(4) Uani 1 d . .
H25A H 0.7052(11) 0.5802(8) 0.3643(7) 0.120 Uiso 1 calc R .
C26 C 0.7899(11) 0.6371(10) 0.2726(9) 0.110(5) Uani 1 d . .
H26A H 0.8197(11) 0.5923(10) 0.2699(9) 0.133 Uiso 1 calc R .
C27 C 0.8156(10) 0.7089(9) 0.2198(7) 0.097(4) Uani 1 d . .
H27A H 0.8624(10) 0.7126(9) 0.1822(7) 0.117 Uiso 1 calc R .
C28 C 0.7721(9) 0.7750(8) 0.2229(6) 0.080(3) Uani 1 d . .
C29 C 0.8494(11) 0.8681(11) 0.1101(8) 0.111(4) Uani 1 d . .
C30 C 0.8607(19) 0.9591(15) 0.0700(11) 0.142(6) Uani 1 d . .
Zn2 Zn 0.71022(8) 1.42495(7) 0.12720(6) 0.0565(3) Uani 1 d . .
S2 S 0.6612(2) 1.3637(2) 0.24311(15) 0.0828(8) Uani 1 d . .
O3 O 0.6882(5) 1.3438(4) 0.0373(4) 0.068(2) Uani 1 d . .
O4 O 0.8703(7) 1.3171(7) 0.4846(5) 0.124(3) Uani 1 d . .
N6 N 0.7059(6) 1.5737(5) 0.0247(4) 0.057(2) Uani 1 d . .
N7 N 0.6561(5) 1.5208(5) 0.0849(4) 0.055(2) Uani 1 d . .
N8 N 0.8759(5) 1.5637(5) 0.0401(4) 0.056(2) Uani 1 d . .
N9 N 0.8640(5) 1.5170(5) 0.1073(4) 0.054(2) Uani 1 d . .
N10 N 0.7990(7) 1.3603(6) 0.3790(6) 0.083(3) Uani 1 d . .
H10D H 0.7788(7) 1.4044(6) 0.3645(6) 0.099 Uiso 1 calc R .
F4 F 0.8955(8) 1.4825(7) 0.5552(5) 0.170(4) Uani 1 d . .
F5 F 0.7395(7) 1.4314(7) 0.5237(6) 0.175(4) Uani 1 d . .
F6 F 0.8453(10) 1.5295(6) 0.4560(5) 0.202(5) Uani 1 d . .
C31 C 0.9818(8) 1.5079(8) 0.2160(6) 0.097(4) Uani 1 d . .
H31A H 0.9146(8) 1.4649(8) 0.2348(6) 0.146 Uiso 1 calc R .
H31B H 1.0179(8) 1.5620(8) 0.2522(6) 0.146 Uiso 1 calc R .
H31C H 1.0255(8) 1.4732(8) 0.2100(6) 0.146 Uiso 1 calc R .
C32 C 0.9624(8) 1.5440(7) 0.1406(5) 0.065(3) Uani 1 d . .
C33 C 1.0357(7) 1.6073(7) 0.0933(6) 0.073(3) Uani 1 d . .
H33A H 1.1097(7) 1.6361(7) 0.1030(6) 0.088 Uiso 1 calc R .
C34 C 0.9804(8) 1.6196(7) 0.0306(5) 0.069(3) Uani 1 d . .
C35 C 1.0183(9) 1.6796(10) -0.0384(6) 0.123(5) Uani 1 d . .
H35A H 0.9577(9) 1.6721(10) -0.0725(6) 0.184 Uiso 1 calc R .
H35B H 1.0643(9) 1.6583(10) -0.0649(6) 0.184 Uiso 1 calc R .
H35C H 1.0571(9) 1.7469(10) -0.0220(6) 0.184 Uiso 1 calc R .
C36 C 0.5166(7) 1.5145(8) 0.1686(6) 0.089(3) Uani 1 d . .
H36A H 0.5350(7) 1.4659(8) 0.1920(6) 0.133 Uiso 1 calc R .
H36B H 0.4426(7) 1.4854(8) 0.1500(6) 0.133 Uiso 1 calc R .
H36C H 0.5285(7) 1.5657(8) 0.2062(6) 0.133 Uiso 1 calc R .
C37 C 0.5839(7) 1.5550(7) 0.1037(6) 0.065(3) Uani 1 d . .
C38 C 0.5868(9) 1.6252(8) 0.0536(6) 0.078(3) Uani 1 d . .
H38A H 0.5433(9) 1.6584(8) 0.0534(6) 0.094 Uiso 1 calc R .
C39 C 0.6648(9) 1.6382(7) 0.0040(6) 0.074(3) Uani 1 d . .
C40 C 0.7040(10) 1.7064(8) -0.0595(6) 0.110(4) Uani 1 d . .
H40A H 0.7601(10) 1.6963(8) -0.0829(6) 0.165 Uiso 1 calc R .
H40B H 0.7312(10) 1.7723(8) -0.0391(6) 0.165 Uiso 1 calc R .
H40C H 0.6461(10) 1.6947(8) -0.0975(6) 0.165 Uiso 1 calc R .
C41 C 0.7839(7) 1.5511(6) -0.0146(5) 0.056(2) Uani 1 d . .
H41A H 0.8135(7) 1.6032(6) -0.0510(5) 0.067 Uiso 1 calc R .
C42 C 0.7379(6) 1.4591(6) -0.0639(5) 0.048(2) Uani 1 d . .
C43 C 0.7412(7) 1.4729(7) -0.1437(5) 0.058(2) Uani 1 d . .
H43A H 0.7734(7) 1.5362(7) -0.1606(5) 0.070 Uiso 1 calc R .
C44 C 0.6991(8) 1.3977(9) -0.1974(6) 0.071(3) Uani 1 d . .
C45 C 0.6988(10) 1.4154(9) -0.2825(6) 0.111(4) Uani 1 d . .
H45A H 0.6660(10) 1.3541(9) -0.3111(6) 0.167 Uiso 1 calc R .
H45B H 0.7711(10) 1.4502(9) -0.2965(6) 0.167 Uiso 1 calc R .
H45C H 0.6590(10) 1.4532(9) -0.2942(6) 0.167 Uiso 1 calc R .
C46 C 0.6548(8) 1.3049(9) -0.1700(7) 0.082(3) Uani 1 d . .
H46A H 0.6257(8) 1.2529(9) -0.2061(7) 0.099 Uiso 1 calc R .
C47 C 0.6505(7) 1.2838(7) -0.0922(6) 0.060(2) Uani 1 d . .
C48 C 0.6024(8) 1.1780(7) -0.0680(6) 0.075(3) Uani 1 d . .
C49 C 0.5599(10) 1.1045(7) -0.1372(7) 0.116(5) Uani 1 d . .
H49A H 0.5306(10) 1.0394(7) -0.1189(7) 0.174 Uiso 1 calc R .
H49B H 0.6174(10) 1.1129(7) -0.1691(7) 0.174 Uiso 1 calc R .
H49C H 0.5051(10) 1.1152(7) -0.1668(7) 0.174 Uiso 1 calc R .
C50 C 0.5073(8) 1.1601(7) -0.0173(8) 0.114(4) Uani 1 d . .
H50A H 0.4773(8) 1.0937(7) -0.0022(8) 0.171 Uiso 1 calc R .
H50B H 0.4534(8) 1.1729(7) -0.0463(8) 0.171 Uiso 1 calc R .
H50C H 0.5323(8) 1.2028(7) 0.0280(8) 0.171 Uiso 1 calc R .
C51 C 0.6876(8) 1.1568(7) -0.0214(5) 0.081(3) Uani 1 d . .
H51A H 0.6569(8) 1.0903(7) -0.0063(5) 0.121 Uiso 1 calc R .
H51B H 0.7129(8) 1.1995(7) 0.0238(5) 0.121 Uiso 1 calc R .
H51C H 0.7463(8) 1.1673(7) -0.0527(5) 0.121 Uiso 1 calc R .
C52 C 0.6928(7) 1.3629(7) -0.0368(6) 0.059(2) Uani 1 d . .
C53 C 0.7285(10) 1.2868(8) 0.2528(7) 0.088(3) Uani 1 d . .
C54 C 0.7192(13) 1.2199(10) 0.1944(7) 0.131(5) Uani 1 d . .
H54A H 0.6784(13) 1.2172(10) 0.1490(7) 0.157 Uiso 1 calc R .
C55 C 0.7678(18) 1.1575(12) 0.2010(9) 0.186(9) Uani 1 d . .
H55A H 0.7597(18) 1.1130(12) 0.1609(9) 0.224 Uiso 1 calc R .
C56 C 0.8269(18) 1.1615(13) 0.2658(10) 0.199(10) Uani 1 d . .
H56A H 0.8621(18) 1.1210(13) 0.2698(10) 0.238 Uiso 1 calc R .
C57 C 0.8370(12) 1.2259(10) 0.3282(8) 0.134(6) Uani 1 d . .
H57A H 0.8757(12) 1.2257(10) 0.3739(8) 0.161 Uiso 1 calc R .
C58 C 0.7881(10) 1.2905(9) 0.3206(7) 0.091(4) Uani 1 d . .
C59 C 0.8345(9) 1.3694(10) 0.4516(7) 0.086(3) Uani 1 d . .
C60 C 0.8331(12) 1.4577(12) 0.4946(8) 0.102(4) Uani 1 d . .

loop_
_atom_type_symbol
_atom_type_description
_atom_type_scat_dispersion_real
_atom_type_scat_dispersion_imag
_atom_type_scat_source
C C 0.0033 0.0016 'International Tables Vol C Tables 4.2.6.8 and 6.1.1.4'
H H 0.0000 0.0000 'International Tables Vol C Tables 4.2.6.8 and 6.1.1.4'
N N 0.0061 0.0033 'International Tables Vol C Tables 4.2.6.8 and 6.1.1.4'
O O 0.0106 0.0060 'International Tables Vol C Tables 4.2.6.8 and 6.1.1.4'
F F 0.0171 0.0103 'International Tables Vol C Tables 4.2.6.8 and 6.1.1.4'
S S 0.1246 0.1234 'International Tables Vol C Tables 4.2.6.8 and 6.1.1.4'
Zn Zn 0.2839 1.4301 'International Tables Vol C Tables 4.2.6.8 and 6.1.1.4'

loop_
_geom_angle_atom_site_label_1
_geom_angle_atom_site_label_2
_geom_angle_atom_site_label_3
_geom_angle
_geom_angle_site_symmetry_1
_geom_angle_site_symmetry_3
_geom_angle_publ_flag
O1 Zn1 N3 101.5(3) . . ?
O1 Zn1 N1 96.9(3) . . ?
N3 Zn1 N1 90.2(3) . . ?
O1 Zn1 S1 121.0(2) . . ?
N3 Zn1 S1 115.5(2) . . ?
N1 Zn1 S1 125.5(2) . . ?
C23 S1 Zn1 101.7(3) . . ?
N2 N1 C4 106.0(8) . . ?
N2 N1 Zn1 116.0(5) . . ?
C4 N1 Zn1 137.6(8) . . ?
N1 N2 C2 111.4(8) . . ?
N1 N2 C11 120.6(7) . . ?
C2 N2 C11 127.8(9) . . ?
C9 N3 N4 105.7(7) . . ?
C9 N3 Zn1 138.7(7) . . ?
N4 N3 Zn1 115.2(5) . . ?
C7 N4 N3 111.7(7) . . ?
C7 N4 C11 127.1(8) . . ?
N3 N4 C11 121.1(6) . . ?
C29 N5 C28 129.5(11) . . ?
C22 O1 Zn1 132.5(6) . . ?
N2 C2 C3 105.9(10) . . ?
N2 C2 C1 123.4(11) . . ?
C3 C2 C1 130.7(11) . . ?
C2 C3 C4 108.4(10) . . ?
N1 C4 C3 108.3(10) . . ?
N1 C4 C5 120.7(10) . . ?
C3 C4 C5 131.0(10) . . ?
N4 C7 C8 105.7(8) . . ?
N4 C7 C6 124.0(9) . . ?
C8 C7 C6 130.3(9) . . ?
C7 C8 C9 107.7(8) . . ?
N3 C9 C8 109.3(9) . . ?
N3 C9 C10 121.5(9) . . ?
C8 C9 C10 129.1(9) . . ?
N4 C11 N2 110.8(7) . . ?
N4 C11 C12 116.1(7) . . ?
N2 C11 C12 115.7(7) . . ?
C22 C12 C13 119.3(9) . . ?
C22 C12 C11 125.8(8) . . ?
C13 C12 C11 114.8(9) . . ?
C14 C13 C12 122.7(11) . . ?
C13 C14 C16 116.6(11) . . ?
C13 C14 C15 121.9(14) . . ?
C16 C14 C15 121.5(12) . . ?
C17 C16 C14 126.1(11) . . ?
C16 C17 C22 116.0(10) . . ?
C16 C17 C18 122.4(10) . . ?
C22 C17 C18 121.6(10) . . ?
C17 C18 C21 110.8(8) . . ?
C17 C18 C20 111.1(8) . . ?
C21 C18 C20 109.8(10) . . ?
C17 C18 C19 112.3(10) . . ?
C21 C18 C19 107.0(9) . . ?
C20 C18 C19 105.6(8) . . ?
O1 C22 C12 122.5(8) . . ?
O1 C22 C17 118.4(9) . . ?
C12 C22 C17 119.1(9) . . ?
C24 C23 C28 117.6(10) . . ?
C24 C23 S1 122.3(9) . . ?
C28 C23 S1 119.9(9) . . ?
C23 C24 C25 122.6(12) . . ?
C26 C25 C24 117.6(12) . . ?
C25 C26 C27 122.1(12) . . ?
C28 C27 C26 119.6(13) . . ?
C27 C28 N5 123.4(12) . . ?
C27 C28 C23 120.5(12) . . ?
N5 C28 C23 116.1(10) . . ?
O2 C29 N5 128.8(15) . . ?
O2 C29 C30 115.9(15) . . ?
N5 C29 C30 115.1(13) . . ?
F2 C30 F1 107.2(18) . . ?
F2 C30 F3 104.4(19) . . ?
F1 C30 F3 99.5(16) . . ?
F2 C30 C29 115.9(16) . . ?
F1 C30 C29 115.3(19) . . ?
F3 C30 C29 112.9(16) . . ?
O3 Zn2 N7 100.1(3) . . ?
O3 Zn2 N9 94.9(3) . . ?
N7 Zn2 N9 91.0(3) . . ?
O3 Zn2 S2 122.2(2) . . ?
N7 Zn2 S2 118.7(2) . . ?
N9 Zn2 S2 123.1(2) . . ?
C53 S2 Zn2 100.8(3) . . ?
C52 O3 Zn2 131.7(6) . . ?
N7 N6 C39 111.2(7) . . ?
N7 N6 C41 120.7(7) . . ?
C39 N6 C41 127.7(8) . . ?
C37 N7 N6 105.7(7) . . ?
C37 N7 Zn2 136.9(7) . . ?
N6 N7 Zn2 117.2(5) . . ?
N9 N8 C34 111.0(7) . . ?
N9 N8 C41 122.6(6) . . ?
C34 N8 C41 126.4(8) . . ?
C32 N9 N8 106.3(7) . . ?
C32 N9 Zn2 138.4(7) . . ?
N8 N9 Zn2 115.3(5) . . ?
C59 N10 C58 131.1(10) . . ?
N9 C32 C33 108.9(8) . . ?
N9 C32 C31 122.1(9) . . ?
C33 C32 C31 129.0(9) . . ?
C34 C33 C32 107.8(9) . . ?
C33 C34 N8 106.1(8) . . ?
C33 C34 C35 130.8(9) . . ?
N8 C34 C35 123.1(9) . . ?
N7 C37 C38 109.2(9) . . ?
N7 C37 C36 120.0(9) . . ?
C38 C37 C36 130.7(9) . . ?
C39 C38 C37 108.3(9) . . ?
N6 C39 C38 105.5(9) . . ?
N6 C39 C40 123.4(10) . . ?
C38 C39 C40 131.1(10) . . ?
N6 C41 N8 110.1(6) . . ?
N6 C41 C42 115.2(7) . . ?
N8 C41 C42 116.0(7) . . ?
C43 C42 C52 119.5(8) . . ?
C43 C42 C41 114.6(8) . . ?
C52 C42 C41 125.9(8) . . ?
C44 C43 C42 122.8(9) . . ?
C43 C44 C46 116.9(9) . . ?
C43 C44 C45 121.4(11) . . ?
C46 C44 C45 121.7(10) . . ?
C44 C46 C47 124.5(10) . . ?
C46 C47 C52 118.1(9) . . ?
C46 C47 C48 120.3(9) . . ?
C52 C47 C48 121.6(9) . . ?
C47 C48 C51 109.8(8) . . ?
C47 C48 C49 112.8(9) . . ?
C51 C48 C49 107.6(8) . . ?
C47 C48 C50 109.8(8) . . ?
C51 C48 C50 109.1(9) . . ?
C49 C48 C50 107.6(9) . . ?
O3 C52 C47 118.6(9) . . ?
O3 C52 C42 123.1(8) . . ?
C47 C52 C42 118.2(9) . . ?
C58 C53 C54 119.0(11) . . ?
C58 C53 S2 119.9(8) . . ?
C54 C53 S2 121.0(11) . . ?
C55 C54 C53 122.4(14) . . ?
C56 C55 C54 119.0(14) . . ?
C55 C56 C57 121.4(13) . . ?
C58 C57 C56 119.2(13) . . ?
C53 C58 C57 118.9(12) . . ?
C53 C58 N10 118.5(10) . . ?
C57 C58 N10 122.5(12) . . ?
O4 C59 N10 126.1(13) . . ?
O4 C59 C60 120.3(12) . . ?
N10 C59 C60 113.5(11) . . ?
F6 C60 F4 110.9(14) . . ?
F6 C60 F5 105.5(14) . . ?
F4 C60 F5 101.2(12) . . ?
F6 C60 C59 116.8(12) . . ?
F4 C60 C59 112.2(13) . . ?
F5 C60 C59 108.7(12) . . ?

loop_
_geom_bond_atom_site_label_1
_geom_bond_atom_site_label_2
_geom_bond_distance
_geom_bond_site_symmetry_2
_geom_bond_publ_flag
Zn1 O1 1.913(6) . ?
Zn1 N3 2.011(6) . ?
Zn1 N1 2.017(7) . ?
Zn1 S1 2.235(3) . ?
S1 C23 1.773(10) . ?
N1 N2 1.348(9) . ?
N1 C4 1.368(11) . ?
N2 C2 1.357(11) . ?
N2 C11 1.474(10) . ?
N3 C9 1.342(10) . ?
N3 N4 1.363(9) . ?
N4 C7 1.357(10) . ?
N4 C11 1.468(10) . ?
N5 C29 1.319(14) . ?
N5 C28 1.392(12) . ?
O1 C22 1.310(10) . ?
O2 C29 1.223(14) . ?
F1 C30 1.29(2) . ?
F2 C30 1.26(2) . ?
F3 C30 1.33(2) . ?
C1 C2 1.449(14) . ?
C2 C3 1.363(14) . ?
C3 C4 1.376(14) . ?
C4 C5 1.499(13) . ?
C6 C7 1.495(13) . ?
C7 C8 1.366(12) . ?
C8 C9 1.392(12) . ?
C9 C10 1.468(12) . ?
C11 C12 1.505(12) . ?
C12 C22 1.413(12) . ?
C12 C13 1.420(12) . ?
C13 C14 1.346(14) . ?
C14 C16 1.40(2) . ?
C14 C15 1.533(15) . ?
C16 C17 1.377(14) . ?
C17 C22 1.448(12) . ?
C17 C18 1.510(13) . ?
C18 C21 1.513(14) . ?
C18 C20 1.522(12) . ?
C18 C19 1.542(13) . ?
C23 C24 1.371(14) . ?
C23 C28 1.410(14) . ?
C24 C25 1.387(14) . ?
C25 C26 1.37(2) . ?
C26 C27 1.37(2) . ?
C27 C28 1.367(13) . ?
C29 C30 1.50(2) . ?
Zn2 O3 1.903(6) . ?
Zn2 N7 2.018(6) . ?
Zn2 N9 2.044(7) . ?
Zn2 S2 2.246(3) . ?
S2 C53 1.772(11) . ?
O3 C52 1.321(10) . ?
O4 C59 1.226(12) . ?
N6 N7 1.359(9) . ?
N6 C39 1.361(11) . ?
N6 C41 1.460(10) . ?
N7 C37 1.354(10) . ?
N8 N9 1.352(8) . ?
N8 C34 1.352(10) . ?
N8 C41 1.482(10) . ?
N9 C32 1.333(10) . ?
N10 C59 1.308(12) . ?
N10 C58 1.411(13) . ?
F4 C60 1.266(13) . ?
F5 C60 1.316(14) . ?
F6 C60 1.239(14) . ?
C31 C32 1.477(12) . ?
C32 C33 1.384(12) . ?
C33 C34 1.352(12) . ?
C34 C35 1.493(13) . ?
C36 C37 1.473(12) . ?
C37 C38 1.369(12) . ?
C38 C39 1.368(13) . ?
C39 C40 1.484(13) . ?
C41 C42 1.496(11) . ?
C42 C43 1.403(11) . ?
C42 C52 1.420(12) . ?
C43 C44 1.363(12) . ?
C44 C46 1.377(14) . ?
C44 C45 1.506(13) . ?
C46 C47 1.392(13) . ?
C47 C52 1.420(11) . ?
C47 C48 1.527(13) . ?
C48 C51 1.532(11) . ?
C48 C49 1.537(12) . ?
C48 C50 1.553(14) . ?
C53 C58 1.382(15) . ?
C53 C54 1.386(14) . ?
C54 C55 1.37(2) . ?
C55 C56 1.34(2) . ?
C56 C57 1.41(2) . ?
C57 C58 1.404(14) . ?
C59 C60 1.53(2) . ?
